data_2224298
loop_
_publ_author_name
'Zhao, Jun'
'Hu, Zong-Zhi'
'Zheng, Xue-Gang'
'Ng, Seik Weng'

_publ_section_title
;[2-(Tetrazol-1-yl)acetato-\k<i>O</i>]tris(triphenylphosphine-\k<i>P</i>)silver(I)
 monohydrate
;
_journal_coeditor_code HY2246
_journal_issue 12
_journal_name_full 'Acta Crystallographica Section E'
_journal_page_first m1601
_journal_paper_doi 10.1107/S1600536809048144
_journal_volume 65
_journal_year 2009
_chemical_formula_iupac '[Ag (C3 H3 N4 O2) (C18 H15 P)3] , H2 O'
_chemical_formula_moiety 'C57 H48 Ag N4 O2 P3, H2 O'
_chemical_formula_sum 'C57 H50 Ag N4 O3 P3'
_chemical_formula_weight 1039.79
_chemical_name_systematic
;
[2-(Tetrazol-1-yl)acetato-\k<i>O</i>]tris(triphenylphosphine-
\k<i>P</i>)silver(I) monohydrate
;
_space_group_IT_number 14
_symmetry_cell_setting monoclinic
_symmetry_space_group_name_Hall '-P 2yn'
_symmetry_space_group_name_H-M 'P 1 21/n 1'
_atom_sites_solution_hydrogens geom
_atom_sites_solution_primary direct
_atom_sites_solution_secondary difmap
_audit_creation_method SHELXL-97
_cell_angle_alpha 90.00
_cell_angle_beta 95.590(3)
_cell_angle_gamma 90.00
_cell_formula_units_Z 4
_cell_length_a 13.613(4)
_cell_length_b 23.017(6)
_cell_length_c 16.115(4)
_cell_measurement_reflns_used 8961
_cell_measurement_temperature 293(2)
_cell_measurement_theta_max 27.5
_cell_measurement_theta_min 2.1
_cell_volume 5025(2)
_computing_cell_refinement 'CrystalClear (Rigaku, 2002)'
_computing_data_collection 'CrystalClear (Rigaku, 2002)'
_computing_data_reduction 'CrystalClear (Rigaku, 2002)'
_computing_molecular_graphics 'X-SEED (Barbour, 2001)'
_computing_publication_material 'publCIF (Westrip, 2009)'
_computing_structure_refinement 'SHELXL97 (Sheldrick, 2008)'
_computing_structure_solution 'SHELXS97 (Sheldrick, 2008)'
_diffrn_ambient_temperature 293(2)
_diffrn_measured_fraction_theta_full 0.999
_diffrn_measured_fraction_theta_max 0.999
_diffrn_measurement_device_type 'Rigaku Mercury CCD'
_diffrn_measurement_method '\w scan'
_diffrn_radiation_monochromator graphite
_diffrn_radiation_source 'fine-focus sealed tube'
_diffrn_radiation_type MoK\a
_diffrn_radiation_wavelength 0.71073
_diffrn_reflns_av_R_equivalents 0.0379
_diffrn_reflns_av_sigmaI/netI 0.0386
_diffrn_reflns_limit_h_max 17
_diffrn_reflns_limit_h_min -16
_diffrn_reflns_limit_k_max 26
_diffrn_reflns_limit_k_min -29
_diffrn_reflns_limit_l_max 20
_diffrn_reflns_limit_l_min -20
_diffrn_reflns_number 38977
_diffrn_reflns_theta_full 27.48
_diffrn_reflns_theta_max 27.48
_diffrn_reflns_theta_min 2.32
_exptl_absorpt_coefficient_mu 0.545
_exptl_absorpt_correction_T_max 0.8987
_exptl_absorpt_correction_T_min 0.8113
_exptl_absorpt_correction_type multi-scan
_exptl_absorpt_process_details '(CrystalClear; Rigaku, 2002)'
_exptl_crystal_colour Colorless
_exptl_crystal_density_diffrn 1.374
_exptl_crystal_density_method 'not measured'
_exptl_crystal_description Block
_exptl_crystal_F_000 2144
_exptl_crystal_size_max 0.40
_exptl_crystal_size_mid 0.20
_exptl_crystal_size_min 0.20
_refine_diff_density_max 0.642
_refine_diff_density_min -0.547
_refine_ls_extinction_method none
_refine_ls_goodness_of_fit_ref 1.062
_refine_ls_hydrogen_treatment constr
_refine_ls_matrix_type full
_refine_ls_number_parameters 505
_refine_ls_number_reflns 11514
_refine_ls_number_restraints 6
_refine_ls_restrained_S_all 1.074
_refine_ls_R_factor_all 0.0690
_refine_ls_R_factor_gt 0.0530
_refine_ls_shift/su_max 0.001
_refine_ls_shift/su_mean 0.001
_refine_ls_structure_factor_coef Fsqd
_refine_ls_weighting_details 'calc w=1/[\s^2^(Fo^2^)+(0.0650P)^2^+3.6165P] where P=(Fo^2^+2Fc^2^)/3'
_refine_ls_weighting_scheme calc
_refine_ls_wR_factor_gt 0.1288
_refine_ls_wR_factor_ref 0.1387
_reflns_number_gt 9437
_reflns_number_total 11514
_reflns_threshold_expression I>2\s(I)
_cod_data_source_file hy2246.cif
_cod_data_source_block I
_cod_depositor_comments
;
The following automatic conversions were performed:
'_symmetry_cell_setting' value 'Monoclinic' changed to 'monoclinic'
according to '/home/saulius/struct/CIF-dictionaries/cif_core.dic'
dictionary named 'cif_core.dic' version 2.4.1 from 2010-06-29.

Automatic conversion script
Id: cif_fix_enum 1527 2010-12-29 10:47:43Z saulius 

The following automatic conversions were performed:

'_symmetry_cell_setting' value 'Monoclinic' changed to 'monoclinic'
according to /home/saulius/struct/CIF-dictionaries/cif_core.dic
dictionary named 'cif_core.dic' version 2.4.1 from 2010-06-29.

Automatic conversion script
Id: cif_fix_values 1715 2011-07-08 13:25:40Z adriana 
;
_cod_original_sg_symbol_H-M 'P 21/n'
_cod_database_code 2224298
_cod_database_fobs_code 2224298

loop_
_symmetry_equiv_pos_as_xyz
'x, y, z'
'-x+1/2, y+1/2, -z+1/2'
'-x, -y, -z'
'x-1/2, -y-1/2, z-1/2'

loop_
_atom_site_type_symbol
_atom_site_label
_atom_site_fract_x
_atom_site_fract_y
_atom_site_fract_z
_atom_site_U_iso_or_equiv
_atom_site_adp_type
_atom_site_calc_flag
_atom_site_refinement_flags
_atom_site_occupancy
_atom_site_disorder_assembly
_atom_site_disorder_group
Ag Ag1 0.599944(17) 0.636548(11) 0.735961(14) 0.03902(9) Uani d . 1 . .
P P1 0.72965(6) 0.67625(4) 0.84989(5) 0.0411(2) Uani d . 1 . .
P P2 0.63570(6) 0.65042(4) 0.58575(5) 0.03453(18) Uani d . 1 . .
P P3 0.43100(6) 0.65097(4) 0.78029(5) 0.03721(19) Uani d . 1 . .
O O1 0.6750(2) 0.54428(11) 0.75165(16) 0.0564(7) Uani d . 1 . .
O O2 0.5471(2) 0.50271(14) 0.8047(2) 0.0695(8) Uani d . 1 . .
O O1W 0.3908(6) 0.4246(4) 0.7697(6) 0.267(4) Uani d U 1 . .
H H1W1 0.4273 0.4541 0.7718 0.401 Uiso d R 1 . .
H H1W2 0.3836 0.4122 0.7204 0.401 Uiso d R 1 . .
N N1 0.7978(2) 0.45528(13) 0.7941(2) 0.0510(7) Uani d . 1 . .
N N2 0.8329(3) 0.42544(19) 0.7329(2) 0.0766(11) Uani d . 1 . .
N N3 0.9236(3) 0.4415(2) 0.7300(3) 0.0852(13) Uani d . 1 . .
N N4 0.9487(3) 0.4813(2) 0.7895(3) 0.0849(12) Uani d . 1 . .
C C1 0.84036(14) 0.70195(11) 0.80516(14) 0.0445(8) Uani d G 1 . .
C C2 0.8852(2) 0.66286(10) 0.75500(16) 0.0631(11) Uani d G 1 . .
H H2 0.8605 0.6253 0.7477 0.076 Uiso calc R 1 . .
C C3 0.9670(2) 0.67986(15) 0.71568(16) 0.0797(15) Uani d G 1 . .
H H3 0.9971 0.6537 0.6821 0.096 Uiso calc R 1 . .
C C4 1.00398(16) 0.73593(16) 0.72653(17) 0.0792(16) Uani d G 1 . .
H H4 1.0587 0.7473 0.7002 0.095 Uiso calc R 1 . .
C C5 0.95910(19) 0.77502(12) 0.77669(18) 0.0720(13) Uani d G 1 . .
H H5 0.9838 0.8125 0.7839 0.086 Uiso calc R 1 . .
C C6 0.87729(18) 0.75802(10) 0.81600(15) 0.0551(9) Uani d G 1 . .
H H6 0.8473 0.7842 0.8496 0.066 Uiso calc R 1 . .
C C7 0.77831(16) 0.62218(10) 0.92662(13) 0.0448(8) Uani d G 1 . .
C C8 0.71101(14) 0.58444(12) 0.95758(16) 0.0613(10) Uani d G 1 . .
H H8 0.6447 0.5862 0.9375 0.074 Uiso calc R 1 . .
C C9 0.7429(2) 0.54412(12) 1.01856(17) 0.0757(13) Uani d G 1 . .
H H9 0.6978 0.5189 1.0393 0.091 Uiso calc R 1 . .
C C10 0.8420(2) 0.54154(11) 1.04857(16) 0.0742(13) Uani d G 1 . .
H H10 0.8633 0.5146 1.0894 0.089 Uiso calc R 1 . .
C C11 0.90932(15) 0.57928(12) 1.01761(16) 0.0645(11) Uani d G 1 . .
H H11 0.9757 0.5776 1.0377 0.077 Uiso calc R 1 . .
C C12 0.87747(15) 0.61960(11) 0.95663(15) 0.0538(9) Uani d G 1 . .
H H12 0.9225 0.6449 0.9359 0.065 Uiso calc R 1 . .
C C13 0.69582(17) 0.73678(9) 0.91528(12) 0.0425(7) Uani d G 1 . .
C C14 0.64237(17) 0.78217(11) 0.87600(11) 0.0513(9) Uani d G 1 . .
H H14 0.6266 0.7815 0.8185 0.062 Uiso calc R 1 . .
C C15 0.61245(18) 0.82861(10) 0.92259(16) 0.0617(10) Uani d G 1 . .
H H15 0.5767 0.8590 0.8963 0.074 Uiso calc R 1 . .
C C16 0.6360(2) 0.82967(10) 1.00846(16) 0.0655(11) Uani d G 1 . .
H H16 0.6160 0.8608 1.0396 0.079 Uiso calc R 1 . .
C C17 0.6895(2) 0.78428(12) 1.04775(10) 0.0660(11) Uani d G 1 . .
H H17 0.7052 0.7850 1.1052 0.079 Uiso calc R 1 . .
C C18 0.71937(18) 0.73784(10) 1.00116(12) 0.0540(9) Uani d G 1 . .
H H18 0.7551 0.7075 1.0274 0.065 Uiso calc R 1 . .
C C19 0.54054(14) 0.61888(11) 0.51130(15) 0.0410(7) Uani d G 1 . .
C C20 0.56112(16) 0.57351(15) 0.4588(2) 0.114(3) Uani d G 1 . .
H H20 0.6257 0.5605 0.4576 0.137 Uiso calc R 1 . .
C C21 0.4852(2) 0.54751(15) 0.4079(2) 0.140(3) Uani d G 1 . .
H H21 0.4990 0.5172 0.3728 0.168 Uiso calc R 1 . .
C C22 0.38870(19) 0.56688(14) 0.4097(2) 0.0758(13) Uani d G 1 . .
H H22 0.3379 0.5495 0.3756 0.091 Uiso calc R 1 . .
C C23 0.36812(13) 0.61224(14) 0.46219(19) 0.0696(12) Uani d G 1 . .
H H23 0.3036 0.6252 0.4633 0.083 Uiso calc R 1 . .
C C24 0.44404(16) 0.63825(12) 0.51302(17) 0.0608(11) Uani d G 1 . .
H H24 0.4303 0.6686 0.5482 0.073 Uiso calc R 1 . .
C C25 0.64115(17) 0.72619(8) 0.55331(13) 0.0376(7) Uani d G 1 . .
C C26 0.60325(17) 0.74622(10) 0.47532(12) 0.0481(8) Uani d G 1 . .
H H26 0.5697 0.7209 0.4375 0.058 Uiso calc R 1 . .
C C27 0.6155(2) 0.80408(11) 0.45384(14) 0.0607(10) Uani d G 1 . .
H H27 0.5901 0.8175 0.4017 0.073 Uiso calc R 1 . .
C C28 0.6656(2) 0.84190(8) 0.5104(2) 0.0786(14) Uani d G 1 . .
H H28 0.6738 0.8806 0.4960 0.094 Uiso calc R 1 . .
C C29 0.7035(2) 0.82187(10) 0.58835(17) 0.0884(16) Uani d G 1 . .
H H29 0.7371 0.8472 0.6262 0.106 Uiso calc R 1 . .
C C30 0.6913(2) 0.76401(11) 0.60982(12) 0.0614(11) Uani d G 1 . .
H H30 0.7167 0.7506 0.6620 0.074 Uiso calc R 1 . .
C C31 0.74926(14) 0.62037(10) 0.55056(14) 0.0395(7) Uani d G 1 . .
C C32 0.79144(18) 0.64384(10) 0.48291(15) 0.0627(11) Uani d G 1 . .
H H32 0.7639 0.6766 0.4562 0.075 Uiso calc R 1 . .
C C33 0.87483(19) 0.61828(13) 0.45522(16) 0.0728(13) Uani d G 1 . .
H H33 0.9031 0.6340 0.4100 0.087 Uiso calc R 1 . .
C C34 0.91602(16) 0.56926(12) 0.49519(17) 0.0644(11) Uani d G 1 . .
H H34 0.9718 0.5522 0.4767 0.077 Uiso calc R 1 . .
C C35 0.87383(18) 0.54580(10) 0.56285(16) 0.0617(10) Uani d G 1 . .
H H35 0.9014 0.5130 0.5896 0.074 Uiso calc R 1 . .
C C36 0.79045(17) 0.57135(10) 0.59053(13) 0.0485(8) Uani d G 1 . .
H H36 0.7622 0.5557 0.6358 0.058 Uiso calc R 1 . .
C C37 0.32834(15) 0.60244(11) 0.74617(15) 0.0423(7) Uani d G 1 . .
C C38 0.24374(18) 0.59950(13) 0.78783(15) 0.0623(11) Uani d G 1 . .
H H38 0.2389 0.6217 0.8355 0.075 Uiso calc R 1 . .
C C39 0.16630(15) 0.56336(14) 0.7583(2) 0.0726(13) Uani d G 1 . .
H H39 0.1097 0.5614 0.7862 0.087 Uiso calc R 1 . .
C C40 0.1735(2) 0.53015(13) 0.6871(2) 0.0822(15) Uani d G 1 . .
H H40 0.1217 0.5060 0.6673 0.099 Uiso calc R 1 . .
C C41 0.2581(2) 0.53309(14) 0.64542(18) 0.0932(17) Uani d G 1 . .
H H41 0.2629 0.5109 0.5978 0.112 Uiso calc R 1 . .
C C42 0.33550(18) 0.56923(13) 0.67497(16) 0.0685(12) Uani d G 1 . .
H H42 0.3921 0.5712 0.6471 0.082 Uiso calc R 1 . .
C C43 0.43479(18) 0.64740(10) 0.89372(10) 0.0437(8) Uani d G 1 . .
C C44 0.4426(2) 0.69731(9) 0.94247(15) 0.0633(11) Uani d G 1 . .
H H44 0.4379 0.7337 0.9173 0.076 Uiso calc R 1 . .
C C45 0.4573(2) 0.69284(11) 1.02880(14) 0.0846(17) Uani d G 1 . .
H H45 0.4625 0.7262 1.0614 0.102 Uiso calc R 1 . .
C C46 0.4643(2) 0.63845(14) 1.06639(10) 0.0809(16) Uani d G 1 . .
H H46 0.4741 0.6355 1.1242 0.097 Uiso calc R 1 . .
C C47 0.4565(2) 0.58853(11) 1.01765(15) 0.0673(12) Uani d G 1 . .
H H47 0.4611 0.5521 1.0428 0.081 Uiso calc R 1 . .
C C48 0.44175(19) 0.59300(9) 0.93131(14) 0.0544(9) Uani d G 1 . .
H H48 0.4365 0.5596 0.8987 0.065 Uiso calc R 1 . .
C C49 0.38348(17) 0.72416(8) 0.75446(15) 0.0419(7) Uani d G 1 . .
C C50 0.29639(17) 0.74544(11) 0.78129(17) 0.0632(11) Uani d G 1 . .
H H50 0.2588 0.7221 0.8132 0.076 Uiso calc R 1 . .
C C51 0.26542(18) 0.80157(12) 0.76044(19) 0.0775(14) Uani d G 1 . .
H H51 0.2072 0.8158 0.7784 0.093 Uiso calc R 1 . .
C C52 0.3215(2) 0.83642(9) 0.7128(2) 0.0777(14) Uani d G 1 . .
H H52 0.3008 0.8740 0.6988 0.093 Uiso calc R 1 . .
C C53 0.4086(2) 0.81515(10) 0.68593(18) 0.0726(12) Uani d G 1 . .
H H53 0.4462 0.8385 0.6540 0.087 Uiso calc R 1 . .
C C54 0.43960(16) 0.75902(11) 0.70678(15) 0.0541(9) Uani d G 1 . .
H H54 0.4979 0.7448 0.6888 0.065 Uiso calc R 1 . .
C C55 0.6329(3) 0.50491(16) 0.7867(2) 0.0462(8) Uani d . 1 . .
C C56 0.6954(3) 0.45096(17) 0.8125(3) 0.0581(10) Uani d . 1 . .
H H56A 0.6940 0.4448 0.8720 0.070 Uiso calc R 1 . .
H H56B 0.6656 0.4173 0.7840 0.070 Uiso calc R 1 . .
C C57 0.8694(4) 0.4888(2) 0.8271(3) 0.0757(13) Uani d . 1 . .
H H57 0.8641 0.5143 0.8711 0.091 Uiso calc R 1 . .

loop_
_atom_site_aniso_label
_atom_site_aniso_U_11
_atom_site_aniso_U_22
_atom_site_aniso_U_33
_atom_site_aniso_U_12
_atom_site_aniso_U_13
_atom_site_aniso_U_23
Ag1 0.03652(14) 0.04310(16) 0.03750(14) 0.00269(10) 0.00390(9) 0.00264(10)
P1 0.0354(4) 0.0509(5) 0.0357(4) -0.0027(4) -0.0027(3) -0.0002(4)
P2 0.0310(4) 0.0413(5) 0.0313(4) -0.0004(3) 0.0032(3) -0.0013(3)
P3 0.0334(4) 0.0447(5) 0.0342(4) -0.0020(3) 0.0066(3) 0.0015(3)
O1 0.0673(17) 0.0433(15) 0.0611(16) 0.0095(12) 0.0191(13) 0.0133(12)
O2 0.0553(17) 0.069(2) 0.087(2) 0.0087(14) 0.0180(15) 0.0076(16)
O1W 0.250(7) 0.252(8) 0.285(8) -0.105(6) -0.045(6) 0.096(6)
N1 0.0535(18) 0.0413(17) 0.0586(18) 0.0103(14) 0.0069(14) 0.0084(14)
N2 0.068(2) 0.088(3) 0.075(2) 0.010(2) 0.0119(19) -0.022(2)
N3 0.060(2) 0.111(4) 0.086(3) 0.017(2) 0.015(2) -0.007(3)
N4 0.057(2) 0.093(3) 0.104(3) 0.005(2) 0.006(2) -0.001(3)
C1 0.0352(16) 0.066(2) 0.0310(15) -0.0001(15) -0.0027(13) 0.0012(15)
C2 0.057(2) 0.082(3) 0.051(2) 0.001(2) 0.0082(18) -0.008(2)
C3 0.059(3) 0.132(5) 0.050(2) 0.012(3) 0.015(2) 0.000(3)
C4 0.045(2) 0.143(5) 0.050(2) -0.002(3) 0.0074(18) 0.026(3)
C5 0.055(2) 0.098(4) 0.062(3) -0.023(2) 0.000(2) 0.023(2)
C6 0.050(2) 0.070(3) 0.0447(19) -0.0103(18) -0.0005(16) 0.0071(18)
C7 0.0456(18) 0.049(2) 0.0388(17) -0.0014(15) -0.0008(14) -0.0041(14)
C8 0.056(2) 0.070(3) 0.057(2) -0.008(2) 0.0052(18) 0.009(2)
C9 0.090(3) 0.073(3) 0.065(3) -0.022(3) 0.012(2) 0.017(2)
C10 0.100(4) 0.063(3) 0.057(2) 0.004(3) -0.002(2) 0.017(2)
C11 0.066(3) 0.064(3) 0.059(2) 0.008(2) -0.017(2) 0.005(2)
C12 0.047(2) 0.058(2) 0.054(2) -0.0012(17) -0.0085(16) 0.0022(18)
C13 0.0351(16) 0.053(2) 0.0387(16) -0.0029(14) 0.0009(13) 0.0011(14)
C14 0.0386(18) 0.064(2) 0.051(2) 0.0021(16) 0.0020(15) 0.0049(17)
C15 0.048(2) 0.060(3) 0.079(3) 0.0116(18) 0.0122(19) 0.006(2)
C16 0.066(3) 0.063(3) 0.071(3) -0.001(2) 0.027(2) -0.012(2)
C17 0.080(3) 0.072(3) 0.048(2) 0.000(2) 0.011(2) -0.009(2)
C18 0.059(2) 0.061(3) 0.0411(18) 0.0051(18) -0.0004(16) 0.0005(17)
C19 0.0357(16) 0.0454(19) 0.0411(17) -0.0010(13) -0.0001(13) -0.0018(14)
C20 0.058(3) 0.129(5) 0.146(5) 0.026(3) -0.032(3) -0.095(4)
C21 0.083(4) 0.142(6) 0.181(7) 0.031(4) -0.058(4) -0.116(6)
C22 0.065(3) 0.078(3) 0.078(3) -0.010(2) -0.026(2) -0.016(3)
C23 0.0359(19) 0.098(4) 0.073(3) -0.003(2) -0.0028(18) -0.003(3)
C24 0.0374(19) 0.075(3) 0.068(3) 0.0053(18) -0.0028(17) -0.019(2)
C25 0.0378(16) 0.0366(17) 0.0392(16) 0.0006(13) 0.0078(13) -0.0010(13)
C26 0.0472(19) 0.049(2) 0.0476(19) -0.0015(15) -0.0001(15) 0.0076(16)
C27 0.058(2) 0.057(3) 0.068(3) 0.0069(19) 0.0126(19) 0.024(2)
C28 0.094(4) 0.046(3) 0.099(4) -0.002(2) 0.028(3) 0.014(2)
C29 0.128(5) 0.053(3) 0.083(3) -0.033(3) 0.006(3) -0.014(3)
C30 0.080(3) 0.051(2) 0.051(2) -0.017(2) 0.0000(19) -0.0073(18)
C31 0.0297(14) 0.049(2) 0.0399(16) 0.0007(13) 0.0025(12) -0.0042(14)
C32 0.049(2) 0.077(3) 0.065(3) 0.0173(19) 0.0231(19) 0.024(2)
C33 0.051(2) 0.092(4) 0.081(3) 0.014(2) 0.035(2) 0.019(3)
C34 0.045(2) 0.075(3) 0.076(3) 0.0121(19) 0.0194(19) -0.002(2)
C35 0.056(2) 0.058(3) 0.072(3) 0.0178(19) 0.012(2) 0.006(2)
C36 0.0493(19) 0.050(2) 0.0469(19) 0.0073(16) 0.0108(15) 0.0024(16)
C37 0.0399(17) 0.045(2) 0.0423(17) -0.0017(14) 0.0040(13) 0.0015(14)
C38 0.044(2) 0.076(3) 0.068(3) -0.0125(19) 0.0167(18) -0.009(2)
C39 0.042(2) 0.079(3) 0.096(3) -0.014(2) 0.008(2) 0.008(3)
C40 0.063(3) 0.072(3) 0.107(4) -0.017(2) -0.014(3) -0.014(3)
C41 0.086(4) 0.089(4) 0.103(4) -0.022(3) -0.001(3) -0.043(3)
C42 0.063(3) 0.073(3) 0.071(3) -0.008(2) 0.014(2) -0.019(2)
C43 0.0335(16) 0.062(2) 0.0363(16) -0.0066(14) 0.0085(13) -0.0013(15)
C44 0.075(3) 0.069(3) 0.048(2) -0.025(2) 0.0131(19) -0.0057(19)
C45 0.104(4) 0.109(4) 0.043(2) -0.046(3) 0.016(2) -0.015(2)
C46 0.083(3) 0.123(5) 0.036(2) -0.028(3) 0.007(2) 0.005(2)
C47 0.061(2) 0.095(4) 0.047(2) 0.005(2) 0.0117(18) 0.021(2)
C48 0.053(2) 0.066(3) 0.0447(19) 0.0034(18) 0.0112(16) 0.0062(17)
C49 0.0404(17) 0.045(2) 0.0404(17) 0.0014(14) 0.0017(13) 0.0002(14)
C50 0.054(2) 0.057(3) 0.080(3) 0.0036(19) 0.016(2) 0.000(2)
C51 0.071(3) 0.068(3) 0.093(3) 0.026(2) 0.006(3) -0.011(3)
C52 0.100(4) 0.048(3) 0.080(3) 0.019(2) -0.014(3) 0.001(2)
C53 0.087(3) 0.055(3) 0.075(3) 0.003(2) 0.007(2) 0.020(2)
C54 0.056(2) 0.055(2) 0.052(2) -0.0014(17) 0.0054(17) 0.0058(17)
C55 0.053(2) 0.0399(19) 0.0466(19) 0.0054(15) 0.0078(15) -0.0007(15)
C56 0.058(2) 0.047(2) 0.072(3) 0.0082(17) 0.0182(19) 0.0155(19)
C57 0.068(3) 0.075(3) 0.084(3) 0.001(2) 0.007(2) -0.020(3)

loop_
_atom_type_symbol
_atom_type_description
_atom_type_scat_dispersion_real
_atom_type_scat_dispersion_imag
_atom_type_scat_source
C C 0.0033 0.0016 'International Tables Vol C Tables 4.2.6.8 and 6.1.1.4'
H H 0.0000 0.0000 'International Tables Vol C Tables 4.2.6.8 and 6.1.1.4'
N N 0.0061 0.0033 'International Tables Vol C Tables 4.2.6.8 and 6.1.1.4'
O O 0.0106 0.0060 'International Tables Vol C Tables 4.2.6.8 and 6.1.1.4'
P P 0.1023 0.0942 'International Tables Vol C Tables 4.2.6.8 and 6.1.1.4'
Ag Ag -0.8971 1.1015 'International Tables Vol C Tables 4.2.6.8 and 6.1.1.4'

loop_
_geom_angle_atom_site_label_1
_geom_angle_atom_site_label_2
_geom_angle_atom_site_label_3
_geom_angle_site_symmetry_1
_geom_angle_site_symmetry_3
_geom_angle
_geom_angle_publ_flag
O1 Ag1 P1 . . 89.04(8) ?
O1 Ag1 P2 . . 95.40(6) ?
O1 Ag1 P3 . . 119.38(7) ?
P1 Ag1 P2 . . 116.87(3) ?
P1 Ag1 P3 . . 109.52(3) ?
P2 Ag1 P3 . . 121.63(3) ?
C1 P1 C7 . . 103.17(11) ?
C1 P1 C13 . . 104.08(12) ?
C7 P1 C13 . . 102.88(11) ?
C1 P1 Ag1 . . 111.46(8) ?
C7 P1 Ag1 . . 114.58(9) ?
C13 P1 Ag1 . . 118.97(8) ?
C25 P2 C19 . . 103.75(12) ?
C25 P2 C31 . . 102.30(11) ?
C19 P2 C31 . . 102.25(11) ?
C25 P2 Ag1 . . 114.26(8) ?
C19 P2 Ag1 . . 112.76(9) ?
C31 P2 Ag1 . . 119.60(8) ?
C43 P3 C37 . . 102.68(11) ?
C43 P3 C49 . . 104.07(12) ?
C37 P3 C49 . . 104.46(12) ?
C43 P3 Ag1 . . 110.10(9) ?
C37 P3 Ag1 . . 122.03(9) ?
C49 P3 Ag1 . . 111.77(8) ?
C55 O1 Ag1 . . 119.5(2) ?
H1W1 O1W H1W2 . . 109.0 ?
C57 N1 N2 . . 107.3(4) ?
C57 N1 C56 . . 130.2(4) ?
N2 N1 C56 . . 122.5(4) ?
N3 N2 N1 . . 107.0(4) ?
N2 N3 N4 . . 110.3(4) ?
C57 N4 N3 . . 104.9(4) ?
C2 C1 C6 . . 120.0 ?
C2 C1 P1 . . 116.43(14) ?
C6 C1 P1 . . 123.51(14) ?
C1 C2 C3 . . 120.0 ?
C1 C2 H2 . . 120.0 ?
C3 C2 H2 . . 120.0 ?
C4 C3 C2 . . 120.0 ?
C4 C3 H3 . . 120.0 ?
C2 C3 H3 . . 120.0 ?
C3 C4 C5 . . 120.0 ?
C3 C4 H4 . . 120.0 ?
C5 C4 H4 . . 120.0 ?
C6 C5 C4 . . 120.0 ?
C6 C5 H5 . . 120.0 ?
C4 C5 H5 . . 120.0 ?
C5 C6 C1 . . 120.0 ?
C5 C6 H6 . . 120.0 ?
C1 C6 H6 . . 120.0 ?
C8 C7 C12 . . 120.0 ?
C8 C7 P1 . . 117.33(14) ?
C12 C7 P1 . . 122.61(14) ?
C9 C8 C7 . . 120.0 ?
C9 C8 H8 . . 120.0 ?
C7 C8 H8 . . 120.0 ?
C10 C9 C8 . . 120.0 ?
C10 C9 H9 . . 120.0 ?
C8 C9 H9 . . 120.0 ?
C11 C10 C9 . . 120.0 ?
C11 C10 H10 . . 120.0 ?
C9 C10 H10 . . 120.0 ?
C10 C11 C12 . . 120.0 ?
C10 C11 H11 . . 120.0 ?
C12 C11 H11 . . 120.0 ?
C11 C12 C7 . . 120.0 ?
C11 C12 H12 . . 120.0 ?
C7 C12 H12 . . 120.0 ?
C14 C13 C18 . . 120.0 ?
C14 C13 P1 . . 117.34(13) ?
C18 C13 P1 . . 122.64(13) ?
C15 C14 C13 . . 120.0 ?
C15 C14 H14 . . 120.0 ?
C13 C14 H14 . . 120.0 ?
C16 C15 C14 . . 120.0 ?
C16 C15 H15 . . 120.0 ?
C14 C15 H15 . . 120.0 ?
C15 C16 C17 . . 120.0 ?
C15 C16 H16 . . 120.0 ?
C17 C16 H16 . . 120.0 ?
C16 C17 C18 . . 120.0 ?
C16 C17 H17 . . 120.0 ?
C18 C17 H17 . . 120.0 ?
C17 C18 C13 . . 120.0 ?
C17 C18 H18 . . 120.0 ?
C13 C18 H18 . . 120.0 ?
C20 C19 C24 . . 120.0 ?
C20 C19 P2 . . 121.75(14) ?
C24 C19 P2 . . 118.05(14) ?
C21 C20 C19 . . 120.0 ?
C21 C20 H20 . . 120.0 ?
C19 C20 H20 . . 120.0 ?
C20 C21 C22 . . 120.0 ?
C20 C21 H21 . . 120.0 ?
C22 C21 H21 . . 120.0 ?
C21 C22 C23 . . 120.0 ?
C21 C22 H22 . . 120.0 ?
C23 C22 H22 . . 120.0 ?
C22 C23 C24 . . 120.0 ?
C22 C23 H23 . . 120.0 ?
C24 C23 H23 . . 120.0 ?
C23 C24 C19 . . 120.0 ?
C23 C24 H24 . . 120.0 ?
C19 C24 H24 . . 120.0 ?
C26 C25 C30 . . 120.0 ?
C26 C25 P2 . . 123.67(13) ?
C30 C25 P2 . . 116.23(13) ?
C27 C26 C25 . . 120.0 ?
C27 C26 H26 . . 120.0 ?
C25 C26 H26 . . 120.0 ?
C28 C27 C26 . . 120.0 ?
C28 C27 H27 . . 120.0 ?
C26 C27 H27 . . 120.0 ?
C27 C28 C29 . . 120.0 ?
C27 C28 H28 . . 120.0 ?
C29 C28 H28 . . 120.0 ?
C28 C29 C30 . . 120.0 ?
C28 C29 H29 . . 120.0 ?
C30 C29 H29 . . 120.0 ?
C29 C30 C25 . . 120.0 ?
C29 C30 H30 . . 120.0 ?
C25 C30 H30 . . 120.0 ?
C32 C31 C36 . . 120.0 ?
C32 C31 P2 . . 121.42(13) ?
C36 C31 P2 . . 118.50(13) ?
C33 C32 C31 . . 120.0 ?
C33 C32 H32 . . 120.0 ?
C31 C32 H32 . . 120.0 ?
C32 C33 C34 . . 120.0 ?
C32 C33 H33 . . 120.0 ?
C34 C33 H33 . . 120.0 ?
C35 C34 C33 . . 120.0 ?
C35 C34 H34 . . 120.0 ?
C33 C34 H34 . . 120.0 ?
C34 C35 C36 . . 120.0 ?
C34 C35 H35 . . 120.0 ?
C36 C35 H35 . . 120.0 ?
C35 C36 C31 . . 120.0 ?
C35 C36 H36 . . 120.0 ?
C31 C36 H36 . . 120.0 ?
C38 C37 C42 . . 120.0 ?
C38 C37 P3 . . 121.91(14) ?
C42 C37 P3 . . 118.06(14) ?
C37 C38 C39 . . 120.0 ?
C37 C38 H38 . . 120.0 ?
C39 C38 H38 . . 120.0 ?
C40 C39 C38 . . 120.0 ?
C40 C39 H39 . . 120.0 ?
C38 C39 H39 . . 120.0 ?
C39 C40 C41 . . 120.0 ?
C39 C40 H40 . . 120.0 ?
C41 C40 H40 . . 120.0 ?
C42 C41 C40 . . 120.0 ?
C42 C41 H41 . . 120.0 ?
C40 C41 H41 . . 120.0 ?
C41 C42 C37 . . 120.0 ?
C41 C42 H42 . . 120.0 ?
C37 C42 H42 . . 120.0 ?
C44 C43 C48 . . 120.0 ?
C44 C43 P3 . . 121.45(14) ?
C48 C43 P3 . . 118.10(14) ?
C45 C44 C43 . . 120.0 ?
C45 C44 H44 . . 120.0 ?
C43 C44 H44 . . 120.0 ?
C44 C45 C46 . . 120.0 ?
C44 C45 H45 . . 120.0 ?
C46 C45 H45 . . 120.0 ?
C47 C46 C45 . . 120.0 ?
C47 C46 H46 . . 120.0 ?
C45 C46 H46 . . 120.0 ?
C48 C47 C46 . . 120.0 ?
C48 C47 H47 . . 120.0 ?
C46 C47 H47 . . 120.0 ?
C47 C48 C43 . . 120.0 ?
C47 C48 H48 . . 120.0 ?
C43 C48 H48 . . 120.0 ?
C50 C49 C54 . . 120.0 ?
C50 C49 P3 . . 123.00(14) ?
C54 C49 P3 . . 117.00(14) ?
C49 C50 C51 . . 120.0 ?
C49 C50 H50 . . 120.0 ?
C51 C50 H50 . . 120.0 ?
C52 C51 C50 . . 120.0 ?
C52 C51 H51 . . 120.0 ?
C50 C51 H51 . . 120.0 ?
C51 C52 C53 . . 120.0 ?
C51 C52 H52 . . 120.0 ?
C53 C52 H52 . . 120.0 ?
C52 C53 C54 . . 120.0 ?
C52 C53 H53 . . 120.0 ?
C54 C53 H53 . . 120.0 ?
C53 C54 C49 . . 120.0 ?
C53 C54 H54 . . 120.0 ?
C49 C54 H54 . . 120.0 ?
O2 C55 O1 . . 129.1(4) ?
O2 C55 C56 . . 114.5(3) ?
O1 C55 C56 . . 116.4(3) ?
N1 C56 C55 . . 113.9(3) ?
N1 C56 H56A . . 108.8 ?
C55 C56 H56A . . 108.8 ?
N1 C56 H56B . . 108.8 ?
C55 C56 H56B . . 108.8 ?
H56A C56 H56B . . 107.7 ?
N4 C57 N1 . . 110.6(4) ?
N4 C57 H57 . . 124.7 ?
N1 C57 H57 . . 124.7 ?

loop_
_geom_bond_atom_site_label_1
_geom_bond_atom_site_label_2
_geom_bond_site_symmetry_2
_geom_bond_distance
_geom_bond_publ_flag
Ag1 O1 . 2.360(3) yes
Ag1 P1 . 2.5870(10) yes
Ag1 P2 . 2.5350(10) yes
Ag1 P3 . 2.4960(10) yes
P1 C1 . 1.8309(19) ?
P1 C7 . 1.832(2) ?
P1 C13 . 1.8325(19) ?
P2 C25 . 1.8243(19) ?
P2 C19 . 1.8280(19) ?
P2 C31 . 1.8330(17) ?
P3 C43 . 1.8255(19) ?
P3 C37 . 1.831(2) ?
P3 C49 . 1.838(2) ?
O1 C55 . 1.238(4) ?
O2 C55 . 1.232(4) ?
O1W H1W1 . 0.8401 ?
O1W H1W2 . 0.8400 ?
N1 C57 . 1.314(6) ?
N1 N2 . 1.328(5) ?
N1 C56 . 1.457(5) ?
N2 N3 . 1.294(6) ?
N3 N4 . 1.345(6) ?
N4 C57 . 1.299(6) ?
C1 C2 . 1.3900 ?
C1 C6 . 1.3900 ?
C2 C3 . 1.3900 ?
C2 H2 . 0.9300 ?
C3 C4 . 1.3900 ?
C3 H3 . 0.9300 ?
C4 C5 . 1.3900 ?
C4 H4 . 0.9300 ?
C5 C6 . 1.3900 ?
C5 H5 . 0.9300 ?
C6 H6 . 0.9300 ?
C7 C8 . 1.3900 ?
C7 C12 . 1.3900 ?
C8 C9 . 1.3900 ?
C8 H8 . 0.9300 ?
C9 C10 . 1.3900 ?
C9 H9 . 0.9300 ?
C10 C11 . 1.3900 ?
C10 H10 . 0.9300 ?
C11 C12 . 1.3900 ?
C11 H11 . 0.9300 ?
C12 H12 . 0.9300 ?
C13 C14 . 1.3900 ?
C13 C18 . 1.3900 ?
C14 C15 . 1.3900 ?
C14 H14 . 0.9300 ?
C15 C16 . 1.3900 ?
C15 H15 . 0.9300 ?
C16 C17 . 1.3900 ?
C16 H16 . 0.9300 ?
C17 C18 . 1.3900 ?
C17 H17 . 0.9300 ?
C18 H18 . 0.9300 ?
C19 C20 . 1.3900 ?
C19 C24 . 1.3900 ?
C20 C21 . 1.3900 ?
C20 H20 . 0.9300 ?
C21 C22 . 1.3900 ?
C21 H21 . 0.9300 ?
C22 C23 . 1.3900 ?
C22 H22 . 0.9300 ?
C23 C24 . 1.3900 ?
C23 H23 . 0.9300 ?
C24 H24 . 0.9300 ?
C25 C26 . 1.3900 ?
C25 C30 . 1.3900 ?
C26 C27 . 1.3900 ?
C26 H26 . 0.9300 ?
C27 C28 . 1.3900 ?
C27 H27 . 0.9300 ?
C28 C29 . 1.3900 ?
C28 H28 . 0.9300 ?
C29 C30 . 1.3900 ?
C29 H29 . 0.9300 ?
C30 H30 . 0.9300 ?
C31 C32 . 1.3900 ?
C31 C36 . 1.3900 ?
C32 C33 . 1.3900 ?
C32 H32 . 0.9300 ?
C33 C34 . 1.3900 ?
C33 H33 . 0.9300 ?
C34 C35 . 1.3900 ?
C34 H34 . 0.9300 ?
C35 C36 . 1.3900 ?
C35 H35 . 0.9300 ?
C36 H36 . 0.9300 ?
C37 C38 . 1.3900 ?
C37 C42 . 1.3900 ?
C38 C39 . 1.3900 ?
C38 H38 . 0.9300 ?
C39 C40 . 1.3900 ?
C39 H39 . 0.9300 ?
C40 C41 . 1.3900 ?
C40 H40 . 0.9300 ?
C41 C42 . 1.3900 ?
C41 H41 . 0.9300 ?
C42 H42 . 0.9300 ?
C43 C44 . 1.3900 ?
C43 C48 . 1.3900 ?
C44 C45 . 1.3900 ?
C44 H44 . 0.9300 ?
C45 C46 . 1.3900 ?
C45 H45 . 0.9300 ?
C46 C47 . 1.3900 ?
C46 H46 . 0.9300 ?
C47 C48 . 1.3900 ?
C47 H47 . 0.9300 ?
C48 H48 . 0.9300 ?
C49 C50 . 1.3900 ?
C49 C54 . 1.3900 ?
C50 C51 . 1.3900 ?
C50 H50 . 0.9300 ?
C51 C52 . 1.3900 ?
C51 H51 . 0.9300 ?
C52 C53 . 1.3900 ?
C52 H52 . 0.9300 ?
C53 C54 . 1.3900 ?
C53 H53 . 0.9300 ?
C54 H54 . 0.9300 ?
C55 C56 . 1.540(5) ?
C56 H56A . 0.9700 ?
C56 H56B . 0.9700 ?
C57 H57 . 0.9300 ?

loop_
_geom_hbond_atom_site_label_D
_geom_hbond_atom_site_label_H
_geom_hbond_atom_site_label_A
_geom_hbond_site_symmetry_A
_geom_hbond_distance_DH
_geom_hbond_distance_HA
_geom_hbond_distance_DA
_geom_hbond_angle_DHA
_geom_hbond_publ_flag
O1W H1W1 O2 . 0.84 2.01 2.800(8) 157 y

loop_
_geom_torsion_atom_site_label_1
_geom_torsion_atom_site_label_2
_geom_torsion_atom_site_label_3
_geom_torsion_atom_site_label_4
_geom_torsion_site_symmetry_1
_geom_torsion_site_symmetry_2
_geom_torsion_site_symmetry_3
_geom_torsion_site_symmetry_4
_geom_torsion
_geom_torsion_publ_flag
O1 Ag1 P1 C1 . . . . 88.43(11) ?
P3 Ag1 P1 C1 . . . . -150.59(10) ?
P2 Ag1 P1 C1 . . . . -7.14(10) ?
O1 Ag1 P1 C7 . . . . -28.24(11) ?
P3 Ag1 P1 C7 . . . . 92.73(10) ?
P2 Ag1 P1 C7 . . . . -123.82(9) ?
O1 Ag1 P1 C13 . . . . -150.48(11) ?
P3 Ag1 P1 C13 . . . . -29.50(10) ?
P2 Ag1 P1 C13 . . . . 113.95(10) ?
O1 Ag1 P2 C25 . . . . -155.08(11) ?
P3 Ag1 P2 C25 . . . . 75.35(9) ?
P1 Ag1 P2 C25 . . . . -63.41(9) ?
O1 Ag1 P2 C19 . . . . 86.78(12) ?
P3 Ag1 P2 C19 . . . . -42.80(10) ?
P1 Ag1 P2 C19 . . . . 178.44(9) ?
O1 Ag1 P2 C31 . . . . -33.42(12) ?
P3 Ag1 P2 C31 . . . . -163.00(10) ?
P1 Ag1 P2 C31 . . . . 58.24(11) ?
O1 Ag1 P3 C43 . . . . 69.53(12) ?
P2 Ag1 P3 C43 . . . . -172.19(9) ?
P1 Ag1 P3 C43 . . . . -30.79(9) ?
O1 Ag1 P3 C37 . . . . -50.78(14) ?
P2 Ag1 P3 C37 . . . . 67.50(12) ?
P1 Ag1 P3 C37 . . . . -151.10(11) ?
O1 Ag1 P3 C49 . . . . -175.32(12) ?
P2 Ag1 P3 C49 . . . . -57.04(10) ?
P1 Ag1 P3 C49 . . . . 84.35(10) ?
P3 Ag1 O1 C55 . . . . -4.7(3) ?
P2 Ag1 O1 C55 . . . . -135.9(3) ?
P1 Ag1 O1 C55 . . . . 107.2(3) ?
C57 N1 N2 N3 . . . . -0.3(5) ?
C56 N1 N2 N3 . . . . 176.3(4) ?
N1 N2 N3 N4 . . . . 0.7(6) ?
N2 N3 N4 C57 . . . . -0.8(6) ?
C7 P1 C1 C2 . . . . 69.95(15) ?
C13 P1 C1 C2 . . . . 177.09(13) ?
Ag1 P1 C1 C2 . . . . -53.49(14) ?
C7 P1 C1 C6 . . . . -113.02(17) ?
C13 P1 C1 C6 . . . . -5.89(17) ?
Ag1 P1 C1 C6 . . . . 123.54(13) ?
C6 C1 C2 C3 . . . . 0.0 ?
P1 C1 C2 C3 . . . . 177.14(17) ?
C1 C2 C3 C4 . . . . 0.0 ?
C2 C3 C4 C5 . . . . 0.0 ?
C3 C4 C5 C6 . . . . 0.0 ?
C4 C5 C6 C1 . . . . 0.0 ?
C2 C1 C6 C5 . . . . 0.0 ?
P1 C1 C6 C5 . . . . -176.93(19) ?
C1 P1 C7 C8 . . . . -164.93(15) ?
C13 P1 C7 C8 . . . . 87.03(16) ?
Ag1 P1 C7 C8 . . . . -43.59(16) ?
C1 P1 C7 C12 . . . . 17.90(18) ?
C13 P1 C7 C12 . . . . -90.15(17) ?
Ag1 P1 C7 C12 . . . . 139.24(13) ?
C12 C7 C8 C9 . . . . 0.0 ?
P1 C7 C8 C9 . . . . -177.26(19) ?
C7 C8 C9 C10 . . . . 0.0 ?
C8 C9 C10 C11 . . . . 0.0 ?
C9 C10 C11 C12 . . . . 0.0 ?
C10 C11 C12 C7 . . . . 0.0 ?
C8 C7 C12 C11 . . . . 0.0 ?
P1 C7 C12 C11 . . . . 177.1(2) ?
C1 P1 C13 C14 . . . . 82.03(16) ?
C7 P1 C13 C14 . . . . -170.62(14) ?
Ag1 P1 C13 C14 . . . . -42.71(16) ?
C1 P1 C13 C18 . . . . -99.60(16) ?
C7 P1 C13 C18 . . . . 7.75(17) ?
Ag1 P1 C13 C18 . . . . 135.65(12) ?
C18 C13 C14 C15 . . . . 0.0 ?
P1 C13 C14 C15 . . . . 178.41(18) ?
C13 C14 C15 C16 . . . . 0.0 ?
C14 C15 C16 C17 . . . . 0.0 ?
C15 C16 C17 C18 . . . . 0.0 ?
C16 C17 C18 C13 . . . . 0.0 ?
C14 C13 C18 C17 . . . . 0.0 ?
P1 C13 C18 C17 . . . . -178.32(19) ?
C25 P2 C19 C20 . . . . 119.2(2) ?
C31 P2 C19 C20 . . . . 13.0(2) ?
Ag1 P2 C19 C20 . . . . -116.69(18) ?
C25 P2 C19 C24 . . . . -66.1(2) ?
C31 P2 C19 C24 . . . . -172.18(18) ?
Ag1 P2 C19 C24 . . . . 58.1(2) ?
C24 C19 C20 C21 . . . . 0.0 ?
P2 C19 C20 C21 . . . . 174.7(2) ?
C19 C20 C21 C22 . . . . 0.0 ?
C20 C21 C22 C23 . . . . 0.0 ?
C21 C22 C23 C24 . . . . 0.0 ?
C22 C23 C24 C19 . . . . 0.0 ?
C20 C19 C24 C23 . . . . 0.0 ?
P2 C19 C24 C23 . . . . -174.9(2) ?
C19 P2 C25 C26 . . . . -17.68(18) ?
C31 P2 C25 C26 . . . . 88.40(17) ?
Ag1 P2 C25 C26 . . . . -140.85(13) ?
C19 P2 C25 C30 . . . . 165.90(15) ?
C31 P2 C25 C30 . . . . -88.02(16) ?
Ag1 P2 C25 C30 . . . . 42.73(15) ?
C30 C25 C26 C27 . . . . 0.0 ?
P2 C25 C26 C27 . . . . -176.29(19) ?
C25 C26 C27 C28 . . . . 0.0 ?
C26 C27 C28 C29 . . . . 0.0 ?
C27 C28 C29 C30 . . . . 0.0 ?
C28 C29 C30 C25 . . . . 0.0 ?
C26 C25 C30 C29 . . . . 0.0 ?
P2 C25 C30 C29 . . . . 176.56(18) ?
C25 P2 C31 C32 . . . . -27.63(17) ?
C19 P2 C31 C32 . . . . 79.60(18) ?
Ag1 P2 C31 C32 . . . . -155.04(13) ?
C25 P2 C31 C36 . . . . 155.51(15) ?
C19 P2 C31 C36 . . . . -97.26(17) ?
Ag1 P2 C31 C36 . . . . 28.09(18) ?
C36 C31 C32 C33 . . . . 0.0 ?
P2 C31 C32 C33 . . . . -176.81(19) ?
C31 C32 C33 C34 . . . . 0.0 ?
C32 C33 C34 C35 . . . . 0.0 ?
C33 C34 C35 C36 . . . . 0.0 ?
C34 C35 C36 C31 . . . . 0.0 ?
C32 C31 C36 C35 . . . . 0.0 ?
P2 C31 C36 C35 . . . . 176.91(19) ?
C43 P3 C37 C38 . . . . 37.41(19) ?
C49 P3 C37 C38 . . . . -70.97(19) ?
Ag1 P3 C37 C38 . . . . 161.20(13) ?
C43 P3 C37 C42 . . . . -144.53(17) ?
C49 P3 C37 C42 . . . . 107.09(18) ?
Ag1 P3 C37 C42 . . . . -20.7(2) ?
C42 C37 C38 C39 . . . . 0.0 ?
P3 C37 C38 C39 . . . . 178.0(2) ?
C37 C38 C39 C40 . . . . 0.0 ?
C38 C39 C40 C41 . . . . 0.0 ?
C39 C40 C41 C42 . . . . 0.0 ?
C40 C41 C42 C37 . . . . 0.0 ?
C38 C37 C42 C41 . . . . 0.0 ?
P3 C37 C42 C41 . . . . -178.1(2) ?
C37 P3 C43 C44 . . . . -133.54(16) ?
C49 P3 C43 C44 . . . . -24.87(18) ?
Ag1 P3 C43 C44 . . . . 95.06(15) ?
C37 P3 C43 C48 . . . . 54.13(17) ?
C49 P3 C43 C48 . . . . 162.80(14) ?
Ag1 P3 C43 C48 . . . . -77.27(14) ?
C48 C43 C44 C45 . . . . 0.0 ?
P3 C43 C44 C45 . . . . -172.2(2) ?
C43 C44 C45 C46 . . . . 0.0 ?
C44 C45 C46 C47 . . . . 0.0 ?
C45 C46 C47 C48 . . . . 0.0 ?
C46 C47 C48 C43 . . . . 0.0 ?
C44 C43 C48 C47 . . . . 0.0 ?
P3 C43 C48 C47 . . . . 172.45(19) ?
C43 P3 C49 C50 . . . . -53.29(18) ?
C37 P3 C49 C50 . . . . 54.06(17) ?
Ag1 P3 C49 C50 . . . . -172.09(13) ?
C43 P3 C49 C54 . . . . 125.82(16) ?
C37 P3 C49 C54 . . . . -126.83(15) ?
Ag1 P3 C49 C54 . . . . 7.02(17) ?
C54 C49 C50 C51 . . . . 0.0 ?
P3 C49 C50 C51 . . . . 179.1(2) ?
C49 C50 C51 C52 . . . . 0.0 ?
C50 C51 C52 C53 . . . . 0.0 ?
C51 C52 C53 C54 . . . . 0.0 ?
C52 C53 C54 C49 . . . . 0.0 ?
C50 C49 C54 C53 . . . . 0.0 ?
P3 C49 C54 C53 . . . . -179.14(19) ?
Ag1 O1 C55 O2 . . . . 12.9(6) ?
Ag1 O1 C55 C56 . . . . -166.5(3) ?
C57 N1 C56 C55 . . . . 68.5(6) ?
N2 N1 C56 C55 . . . . -107.2(4) ?
O2 C55 C56 N1 . . . . -177.5(3) ?
O1 C55 C56 N1 . . . . 2.1(5) ?
N3 N4 C57 N1 . . . . 0.6(6) ?
N2 N1 C57 N4 . . . . -0.2(6) ?
C56 N1 C57 N4 . . . . -176.5(4) ?
